data_1549920
loop_
_publ_author_name
'Wang, Chunfei'
'Cheng, Xiaoxiang'
'Tan, Jingyun'
'Ding, Zhaoyang'
'Wang, Wenjing'
'Yuan, Daqiang'
'Li, Gang'
'Zhang, Hongjie'
'Zhang, Xuanjun'

_publ_section_title
;
 Reductive cleavage of C[double bond, length as m-dash]C bonds as a new
 strategy for turn-on dual fluorescence in effective sensing of
 H<sub>2</sub>S.
;
_journal_issue 44
_journal_name_full 'Chemical science'
_journal_page_first 8369
_journal_page_last 8374
_journal_paper_doi 10.1039/c8sc03430c
_journal_volume 9
_journal_year 2018
_chemical_absolute_configuration ad
_chemical_formula_moiety 'C17 H11 N3 S2'
_chemical_formula_sum 'C17 H10 N3 S2'
_chemical_formula_weight 320.40
_space_group_crystal_system monoclinic
_space_group_IT_number 4
_space_group_name_Hall 'P 2yb'
_space_group_name_H-M_alt 'P 1 21 1'
_symmetry_space_group_name_Hall 'P 2yb'
_symmetry_space_group_name_H-M 'P 1 21 1'
_atom_sites_solution_hydrogens geom
_atom_sites_solution_primary direct
_atom_sites_solution_secondary difmap
_audit_creation_date 2018-05-30
_audit_creation_method
;
Olex2 1.2
(compiled 2017.08.10 svn.r3458 for OlexSys, GUI svn.r5381)
;
_audit_update_record
;
2018-06-03 deposited with the CCDC.
2018-09-11 downloaded from the CCDC.
;
_cell_angle_alpha 90.00
_cell_angle_beta 95.407(2)
_cell_angle_gamma 90.00
_cell_formula_units_Z 2
_cell_length_a 8.7916(2)
_cell_length_b 5.62550(10)
_cell_length_c 14.7562(3)
_cell_measurement_reflns_used 4576
_cell_measurement_temperature 293(2)
_cell_measurement_theta_max 72.9580
_cell_measurement_theta_min 5.0330
_cell_volume 726.55(3)
_computing_cell_refinement 'Bruker FRAMBO'
_computing_data_collection 'Bruker FRAMBO'
_computing_data_reduction 'Bruker SAINT'
_computing_molecular_graphics 'Olex2 (Dolomanov et al., 2009)'
_computing_publication_material 'Olex2 (Dolomanov et al., 2009)'
_computing_structure_refinement 'XL (Sheldrick, 2008)'
_computing_structure_solution 'SHELXS-97 (Sheldrick, 1990)'
_diffrn_ambient_temperature 293(2)
_diffrn_measured_fraction_theta_full 0.987
_diffrn_measured_fraction_theta_max 0.988
_diffrn_measurement_device_type 'multiwire proportional'
_diffrn_measurement_method 'phi and omega scans'
_diffrn_radiation_monochromator graphite
_diffrn_radiation_type CuK\a
_diffrn_radiation_wavelength 1.54178
_diffrn_reflns_av_R_equivalents 0.0279
_diffrn_reflns_av_unetI/netI 0.0264
_diffrn_reflns_limit_h_max 10
_diffrn_reflns_limit_h_min -10
_diffrn_reflns_limit_k_max 6
_diffrn_reflns_limit_k_min -6
_diffrn_reflns_limit_l_max 18
_diffrn_reflns_limit_l_min -18
_diffrn_reflns_number 7554
_diffrn_reflns_theta_full 73.36
_diffrn_reflns_theta_max 73.36
_diffrn_reflns_theta_min 5.05
_diffrn_source 'fine-focus sealed tube'
_exptl_absorpt_coefficient_mu 3.302
_exptl_absorpt_correction_T_max 0.820
_exptl_absorpt_correction_T_min 0.765
_exptl_absorpt_correction_type multi-scan
_exptl_crystal_colour green
_exptl_crystal_density_diffrn 1.465
_exptl_crystal_density_method 'not measured'
_exptl_crystal_description needle
_exptl_crystal_F_000 330
_exptl_crystal_size_max 0.10
_exptl_crystal_size_mid 0.08
_exptl_crystal_size_min 0.06
_refine_diff_density_max 0.135
_refine_diff_density_min -0.199
_refine_diff_density_rms 0.040
_refine_ls_abs_structure_details 'Flack H D (1983), Acta Cryst. A39, 876-881'
_refine_ls_abs_structure_Flack -0.008(16)
_refine_ls_extinction_method none
_refine_ls_goodness_of_fit_ref 1.037
_refine_ls_hydrogen_treatment mixed
_refine_ls_matrix_type full
_refine_ls_number_parameters 203
_refine_ls_number_reflns 2665
_refine_ls_number_restraints 1
_refine_ls_restrained_S_all 1.037
_refine_ls_R_factor_all 0.0329
_refine_ls_R_factor_gt 0.0311
_refine_ls_shift/su_max 0.000
_refine_ls_shift/su_mean 0.000
_refine_ls_structure_factor_coef Fsqd
_refine_ls_weighting_details 'calc w=1/[\s^2^(Fo^2^)+(0.0481P)^2^+0.1014P] where P=(Fo^2^+2Fc^2^)/3'
_refine_ls_weighting_scheme calc
_refine_ls_wR_factor_gt 0.0814
_refine_ls_wR_factor_ref 0.0834
_reflns_number_gt 2551
_reflns_number_total 2665
_reflns_threshold_expression >2sigma(I)
_cod_data_source_file c8sc03430c2.cif
_cod_data_source_block sp1
_cod_depositor_comments 'Adding full bibliography for 1549919--1549920.cif.'
_cod_database_code 1549920
_olex2_refinement_description
;
1. Fixed Uiso
 At 1.2 times of:
  All C(H) groups, All N(H,H) groups
2.a Aromatic/amide H refined with riding coordinates:
 C1(H1), C2(H2), C3(H3), C4(H4), C9(H9), C10(H10), C12(H12), C17(H17)
2.b X=CH2 refined with riding coordinates:
 N3(H3A,H3B)
;
_olex2_submission_special_instructions 'No special instructions were received'

loop_
_space_group_symop_id
_space_group_symop_operation_xyz
1 'x, y, z'
2 '-x, y+1/2, -z'

loop_
_atom_site_label
_atom_site_type_symbol
_atom_site_fract_x
_atom_site_fract_y
_atom_site_fract_z
_atom_site_U_iso_or_equiv
_atom_site_adp_type
_atom_site_occupancy
_atom_site_calc_flag
_atom_site_refinement_flags_posn
C1 C 0.2989(3) 0.9972(5) -0.17652(14) 0.0455(5) Uani 1 d .
H1 H 0.3626 1.1285 -0.1670 0.055 Uiso 1 calc R
C2 C 0.2135(3) 0.9673(5) -0.25978(15) 0.0529(7) Uani 1 d .
H2 H 0.2190 1.0799 -0.3055 0.063 Uiso 1 calc R
C3 C 0.1209(3) 0.7724(6) -0.27474(15) 0.0547(7) Uani 1 d .
H3 H 0.0655 0.7515 -0.3310 0.066 Uiso 1 calc R
C4 C 0.1099(3) 0.6075(5) -0.20668(16) 0.0499(6) Uani 1 d .
H4 H 0.0455 0.4770 -0.2170 0.060 Uiso 1 calc R
C5 C 0.1947(2) 0.6345(4) -0.12213(14) 0.0409(5) Uani 1 d .
C6 C 0.2896(2) 0.8321(4) -0.10738(13) 0.0377(4) Uani 1 d .
C7 C 0.3217(2) 0.7895(4) 0.05837(12) 0.0346(4) Uani 1 d .
C8 C 0.2309(2) 0.5866(4) 0.06118(14) 0.0382(5) Uani 1 d .
C9 C 0.1836(3) 0.5143(4) 0.14375(16) 0.0455(5) Uani 1 d .
H9 H 0.1214 0.3810 0.1457 0.055 Uiso 1 calc R
C10 C 0.2268(3) 0.6361(4) 0.22326(15) 0.0440(5) Uani 1 d .
H10 H 0.1976 0.5800 0.2783 0.053 Uiso 1 calc R
C11 C 0.3139(2) 0.8426(4) 0.22146(13) 0.0361(5) Uani 1 d .
C12 C 0.3590(2) 0.9198(4) 0.13761(13) 0.0351(4) Uani 1 d .
H12 H 0.4146 1.0598 0.1349 0.042 Uiso 1 calc R
C13 C 0.3590(2) 0.9875(4) 0.30284(13) 0.0376(5) Uani 1 d .
C14 C 0.2725(2) 1.0195(4) 0.38117(13) 0.0375(5) Uani 1 d .
C15 C 0.1420(2) 0.8890(5) 0.40128(14) 0.0443(5) Uani 1 d .
C16 C 0.3319(2) 1.1923(5) 0.44039(13) 0.0427(5) Uani 1 d .
C17 C 0.4840(2) 1.1297(5) 0.30972(14) 0.0463(6) Uani 1 d .
H17 H 0.5552 1.1309 0.2670 0.056 Uiso 1 calc R
N1 N 0.3792(2) 0.8593(4) -0.02349(11) 0.0414(5) Uani 1 d .
N2 N 0.0387(2) 0.7881(6) 0.42251(15) 0.0681(7) Uani 1 d .
N3 N 0.2773(2) 1.2693(5) 0.51820(12) 0.0542(5) Uani 1 d .
H3A H 0.1954 1.2080 0.5358 0.065 Uiso 1 calc R
H3B H 0.3246 1.3794 0.5500 0.065 Uiso 1 calc R
S1 S 0.18528(7) 0.41566(11) -0.03747(4) 0.05207(17) Uani 1 d .
S2 S 0.49857(7) 1.30769(13) 0.40494(4) 0.05394(18) Uani 1 d .
H1A H 0.426(2) 0.983(5) -0.0199(15) 0.030(6) Uiso 1 d .

loop_
_atom_site_aniso_label
_atom_site_aniso_U_11
_atom_site_aniso_U_22
_atom_site_aniso_U_33
_atom_site_aniso_U_23
_atom_site_aniso_U_13
_atom_site_aniso_U_12
C1 0.0537(12) 0.0432(14) 0.0412(11) -0.0066(10) 0.0125(9) 0.0008(10)
C2 0.0606(13) 0.0579(18) 0.0407(11) -0.0015(11) 0.0073(10) 0.0181(12)
C3 0.0497(12) 0.070(2) 0.0430(11) -0.0107(13) -0.0048(9) 0.0129(13)
C4 0.0433(11) 0.0517(16) 0.0537(12) -0.0161(12) -0.0011(9) 0.0031(11)
C5 0.0409(10) 0.0375(13) 0.0445(10) -0.0086(10) 0.0050(8) 0.0044(9)
C6 0.0385(9) 0.0392(12) 0.0362(9) -0.0074(9) 0.0075(7) 0.0047(9)
C7 0.0333(8) 0.0334(12) 0.0375(9) 0.0012(9) 0.0055(7) 0.0009(9)
C8 0.0413(10) 0.0300(11) 0.0436(10) -0.0053(9) 0.0057(8) -0.0008(9)
C9 0.0509(12) 0.0334(13) 0.0532(12) 0.0002(11) 0.0109(9) -0.0108(10)
C10 0.0503(11) 0.0396(14) 0.0431(10) 0.0039(10) 0.0104(9) -0.0069(10)
C11 0.0335(8) 0.0383(13) 0.0367(9) 0.0015(9) 0.0041(7) -0.0004(8)
C12 0.0360(9) 0.0324(11) 0.0372(9) -0.0022(9) 0.0045(7) -0.0053(9)
C13 0.0367(9) 0.0428(13) 0.0334(9) 0.0045(9) 0.0034(7) -0.0024(9)
C14 0.0332(9) 0.0457(13) 0.0337(9) 0.0060(9) 0.0037(7) -0.0002(9)
C15 0.0428(11) 0.0521(15) 0.0385(9) 0.0029(10) 0.0072(8) -0.0020(10)
C16 0.0423(10) 0.0510(15) 0.0347(9) 0.0036(10) 0.0031(8) 0.0020(10)
C17 0.0456(11) 0.0572(16) 0.0367(10) -0.0028(11) 0.0077(8) -0.0167(11)
N1 0.0429(9) 0.0465(14) 0.0355(8) -0.0046(8) 0.0078(7) -0.0115(9)
N2 0.0579(12) 0.085(2) 0.0647(13) -0.0041(15) 0.0236(10) -0.0212(14)
N3 0.0561(11) 0.0670(16) 0.0405(9) -0.0081(10) 0.0093(8) -0.0001(11)
S1 0.0710(4) 0.0340(3) 0.0513(3) -0.0104(3) 0.0069(3) -0.0102(3)
S2 0.0558(3) 0.0649(4) 0.0413(3) -0.0071(3) 0.0053(2) -0.0214(3)

loop_
_atom_type_symbol
_atom_type_description
_atom_type_scat_dispersion_real
_atom_type_scat_dispersion_imag
_atom_type_scat_source
C C 0.0181 0.0091 'International Tables Vol C Tables 4.2.6.8 and 6.1.1.4'
H H 0.0000 0.0000 'International Tables Vol C Tables 4.2.6.8 and 6.1.1.4'
N N 0.0311 0.0180 'International Tables Vol C Tables 4.2.6.8 and 6.1.1.4'
S S 0.3331 0.5567 'International Tables Vol C Tables 4.2.6.8 and 6.1.1.4'

loop_
_geom_angle_atom_site_label_1
_geom_angle_atom_site_label_2
_geom_angle_atom_site_label_3
_geom_angle
C2 C1 C6 120.3(2)
C3 C2 C1 120.2(2)
C2 C3 C4 120.2(2)
C3 C4 C5 120.5(3)
C4 C5 S1 120.0(2)
C6 C5 C4 119.1(2)
C6 C5 S1 120.91(16)
C1 C6 C5 119.64(19)
C1 C6 N1 120.4(2)
C5 C6 N1 120.0(2)
C8 C7 N1 120.39(19)
C12 C7 C8 119.71(18)
C12 C7 N1 119.9(2)
C7 C8 S1 120.58(16)
C9 C8 C7 119.1(2)
C9 C8 S1 120.24(18)
C10 C9 C8 121.4(2)
C9 C10 C11 120.36(19)
C10 C11 C12 118.45(18)
C10 C11 C13 123.47(18)
C12 C11 C13 118.07(18)
C7 C12 C11 120.91(19)
C14 C13 C11 126.56(18)
C17 C13 C11 122.76(18)
C17 C13 C14 110.4(2)
C15 C14 C13 126.7(2)
C16 C14 C13 113.37(19)
C16 C14 C15 119.94(19)
N2 C15 C14 176.1(2)
C14 C16 S2 110.78(15)
N3 C16 C14 128.3(2)
N3 C16 S2 120.93(19)
C13 C17 S2 113.72(16)
C7 N1 C6 120.43(17)
C8 S1 C5 100.52(11)
C17 S2 C16 91.63(11)

loop_
_geom_bond_atom_site_label_1
_geom_bond_atom_site_label_2
_geom_bond_distance
C1 C2 1.389(3)
C1 C6 1.388(3)
C2 C3 1.371(4)
C3 C4 1.378(4)
C4 C5 1.400(3)
C5 C6 1.394(3)
C5 S1 1.762(2)
C6 N1 1.412(2)
C7 C8 1.396(3)
C7 C12 1.393(3)
C7 N1 1.408(2)
C8 C9 1.385(3)
C8 S1 1.759(2)
C9 C10 1.381(3)
C10 C11 1.393(3)
C11 C12 1.403(3)
C11 C13 1.474(3)
C13 C14 1.453(3)
C13 C17 1.355(3)
C14 C15 1.417(3)
C14 C16 1.377(3)
C15 N2 1.139(3)
C16 N3 1.357(3)
C16 S2 1.728(2)
C17 S2 1.720(2)
